data_1528081
loop_
_publ_author_name
'Smith, N.A.'
'Cockayne, B.'
'Hill, P.J.'
'Devlin, E.'
'Harris, I.R.'
'Forsyth, H.'
'MacEwan, W.R.'

_publ_section_title
;
 Structural and magnetic studies of B8(2)-type alloys represented by Fe3
 Ga2-x Sbx
;
_journal_name_full 'Journal of Alloys Compd.'
_journal_page_first 111
_journal_page_last 124
_journal_volume 179
_journal_year 1992
_chemical_formula_sum 'Fe1.59 Ga0.625 Sb0.375'
_chemical_name_systematic 'Fe1.59 (Ga0.625 Sb0.375)'
_space_group_IT_number 194
_symmetry_space_group_name_Hall '-P 6c 2c'
_symmetry_space_group_name_H-M 'P 63/m m c'
_cell_angle_alpha 90
_cell_angle_beta 90
_cell_angle_gamma 120
_cell_formula_units_Z 2
_cell_length_a 4.108
_cell_length_b 4.108
_cell_length_c 5.085
_cell_volume 74.316
_citation_journal_id_ASTM JALCEU
_cod_data_source_file Smith_JALCEU_1992_460.cif
_cod_data_source_block Fe1.59Ga0.625Sb0.375
_cod_original_cell_volume 74.31602
_cod_database_code 1528081

loop_
_symmetry_equiv_pos_as_xyz
x,y,z
x-y,x,z+1/2
-y,x-y,z
-x,-y,z+1/2
-x+y,-x,z
y,-x+y,z+1/2
-y,-x,-z+1/2
x-y,-y,-z
x,x-y,-z+1/2
y,x,-z
-x+y,y,-z+1/2
-x,-x+y,-z
-x,-y,-z
-x+y,-x,-z-1/2
y,-x+y,-z
x,y,-z-1/2
x-y,x,-z
-y,x-y,-z-1/2
y,x,z-1/2
-x+y,y,z
-x,-x+y,z-1/2
-y,-x,z
x-y,-y,z-1/2
x,x-y,z

loop_
_atom_site_label
_atom_site_type_symbol
_atom_site_fract_x
_atom_site_fract_y
_atom_site_fract_z
_atom_site_occupancy
_atom_site_U_iso_or_equiv
Sb1 Sb 0.3333 0.6667 0.25 0.375 0.0
Ga1 Ga 0.3333 0.6667 0.25 0.625 0.0
Fe2 Fe 0.3333 0.6667 0.75 0.66 0.0
Fe1 Fe 0 0 0 0.93 0.0
